data_1577004
loop_
_publ_author_name
'Wang, Zhi-Xiang'
'Hu, Chun-Li'
'Sun, Chuan-Fu'
'Mao, Jiang-Gao'
'Kong, Fang'

_publ_section_title
;
 From centrosymmetric
 (C<sub>4</sub>H<sub>8</sub>N<sub>5</sub>)(SbF<sub>4</sub>) to polar
 (C<sub>4</sub>H<sub>7</sub>N<sub>4</sub>O)(SbF<sub>4</sub>): a new UV
 nonlinear optical material achieved by functional group modulation.
;
_journal_issue 13
_journal_name_full 'Chemical science'
_journal_page_first 6586
_journal_page_last 6592
_journal_paper_doi 10.1039/d5sc09256f
_journal_volume 17
_journal_year 2026
_chemical_formula_moiety 'F4 Sb, C4 H7 N4 O'
_chemical_formula_sum 'C4 H7 F4 N4 O Sb'
_chemical_formula_weight 324.89
_space_group_crystal_system monoclinic
_space_group_IT_number 7
_space_group_name_Hall 'P -2yc'
_space_group_name_H-M_alt 'P 1 c 1'
_atom_sites_solution_hydrogens mixed
_audit_creation_date 2024-12-24
_audit_creation_method
;
Olex2 1.5
(compiled 2023.02.24 svn.rf166f9f3 for OlexSys, GUI svn.r6725)
;
_audit_update_record
;
2025-07-21 deposited with the CCDC.	2026-02-02 downloaded from the CCDC.
;
_cell_angle_alpha 90
_cell_angle_beta 113.104(5)
_cell_angle_gamma 90
_cell_formula_units_Z 2
_cell_length_a 11.4719(5)
_cell_length_b 4.6982(2)
_cell_length_c 9.1703(4)
_cell_measurement_reflns_used 94
_cell_measurement_temperature 100.15
_cell_measurement_theta_max 26.9270
_cell_measurement_theta_min 8.8470
_cell_volume 454.61(4)
_computing_molecular_graphics 'Olex2 1.5 (Dolomanov et al., 2009)'
_computing_publication_material 'Olex2 1.5 (Dolomanov et al., 2009)'
_computing_structure_refinement 'XL  (Sheldrick, 2008)'
_computing_structure_solution 'olex2.solve 1.5 (Bourhis et al., 2015)'
_diffrn_ambient_temperature 100.15
_diffrn_measured_fraction_theta_full 0.998
_diffrn_measured_fraction_theta_max 0.785
_diffrn_measurement_device_type 'SuperNova (Mo) X-ray Source'
_diffrn_radiation_type MoK\a
_diffrn_radiation_wavelength 0.71073
_diffrn_reflns_av_R_equivalents 0.0232
_diffrn_reflns_av_unetI/netI 0.0294
_diffrn_reflns_Laue_measured_fraction_full 0.998
_diffrn_reflns_Laue_measured_fraction_max 0.785
_diffrn_reflns_limit_h_max 13
_diffrn_reflns_limit_h_min -16
_diffrn_reflns_limit_k_max 6
_diffrn_reflns_limit_k_min -5
_diffrn_reflns_limit_l_max 9
_diffrn_reflns_limit_l_min -12
_diffrn_reflns_number 3418
_diffrn_reflns_point_group_measured_fraction_full 0.804
_diffrn_reflns_point_group_measured_fraction_max 0.595
_diffrn_reflns_theta_full 25.242
_diffrn_reflns_theta_max 29.779
_diffrn_reflns_theta_min 1.930
_exptl_absorpt_coefficient_mu 3.074
_exptl_absorpt_correction_T_max 1.00000
_exptl_absorpt_correction_T_min 0.47738
_exptl_absorpt_correction_type multi-scan
_exptl_crystal_colour 'clear colourless'
_exptl_crystal_colour_lustre clear
_exptl_crystal_colour_primary colourless
_exptl_crystal_density_diffrn 2.373
_exptl_crystal_description plate
_exptl_crystal_F_000 308
_exptl_crystal_size_max 0.31
_exptl_crystal_size_mid 0.28
_exptl_crystal_size_min 0.26
_refine_diff_density_max 0.446
_refine_diff_density_min -0.795
_refine_diff_density_rms 0.091
_refine_ls_abs_structure_details
;
 Flack x determined using 521 quotients [(I+)-(I-)]/[(I+)+(I-)]
 (Parsons, Flack and Wagner, Acta Cryst. B69 (2013) 249-259).
;
_refine_ls_abs_structure_Flack 0.06(2)
_refine_ls_extinction_method none
_refine_ls_goodness_of_fit_ref 1.053
_refine_ls_hydrogen_treatment mixed
_refine_ls_matrix_type full
_refine_ls_number_parameters 136
_refine_ls_number_reflns 1558
_refine_ls_number_restraints 2
_refine_ls_restrained_S_all 1.053
_refine_ls_R_factor_all 0.0171
_refine_ls_R_factor_gt 0.0170
_refine_ls_shift/su_max 0.000
_refine_ls_shift/su_mean 0.000
_refine_ls_structure_factor_coef Fsqd
_refine_ls_weighting_details 'w=1/[\s^2^(Fo^2^)+(0.0199P)^2^] where P=(Fo^2^+2Fc^2^)/3'
_refine_ls_weighting_scheme calc
_refine_ls_wR_factor_gt 0.0395
_refine_ls_wR_factor_ref 0.0396
_reflns_Friedel_coverage 0.511
_reflns_Friedel_fraction_full 0.609
_reflns_Friedel_fraction_max 0.403
_reflns_number_gt 1547
_reflns_number_total 1558
_reflns_threshold_expression 'I > 2\s(I)'
_cod_data_source_file d5sc09256f2.cif
_cod_data_source_block c4n4h7osbf4
_cod_database_code 1577004
_shelx_shelxl_version_number 2016/6
_shelx_space_group_comment
;
The symmetry employed for this shelxl refinement is uniquely defined
by the following loop, which should always be used as a source of
symmetry information in preference to the above space-group names.
They are only intended as comments.
;
_shelx_estimated_absorpt_t_max 0.502
_shelx_estimated_absorpt_t_min 0.449
_olex2_refinement_description
;
1.a X=CH2 refined with riding coordinates:
 N4(H4A,H4B)
1.b Idealised Me refined as rotating group:
 C4(H4C,H4D,H4E)
;
_olex2_submission_special_instructions 'No special instructions were received'

loop_
_space_group_symop_operation_xyz
'x, y, z'
'x, -y, z+1/2'

loop_
_atom_site_label
_atom_site_type_symbol
_atom_site_fract_x
_atom_site_fract_y
_atom_site_fract_z
_atom_site_U_iso_or_equiv
_atom_site_adp_type
_atom_site_occupancy
_atom_site_site_symmetry_order
_atom_site_calc_flag
_atom_site_refinement_flags_posn
_atom_site_refinement_flags_adp
_atom_site_refinement_flags_occupancy
_atom_site_disorder_assembly
_atom_site_disorder_group
Sb01 Sb 0.77391(2) 0.54322(4) 0.53467(2) 0.01005(9) Uani 1 1 d . . . . .
F3 F 0.9675(3) 0.5647(6) 0.5970(4) 0.0156(6) Uani 1 1 d . . . . .
F2 F 0.8298(3) 0.6321(7) 0.7581(3) 0.0187(6) Uani 1 1 d . . . . .
C1 C 0.1478(7) 0.0711(15) 0.4522(9) 0.0119(17) Uani 1 1 d . . . . .
O1 O 0.2948(3) 0.6052(7) 0.3167(4) 0.0162(7) Uani 1 1 d . . . . .
F1 F 0.6107(3) 0.4477(8) 0.5661(5) 0.0315(8) Uani 1 1 d . . . . .
F4 F 0.8079(3) 0.1429(6) 0.5748(3) 0.0237(7) Uani 1 1 d . . . . .
N4 N 0.0337(4) -0.0266(8) 0.4210(6) 0.0166(9) Uani 1 1 d . . . . .
H4A H -0.032224 0.054020 0.346778 0.020 Uiso 1 1 calc R U . . .
H4B H 0.022786 -0.172865 0.474321 0.020 Uiso 1 1 calc R U . . .
N2 N 0.3780(4) 0.2761(8) 0.5144(4) 0.0120(7) Uani 1 1 d . . . . .
C3 C 0.3593(8) 0.0529(13) 0.5947(9) 0.0113(17) Uani 1 1 d . . . . .
N1 N 0.1625(4) 0.2960(8) 0.3691(5) 0.0121(8) Uani 1 1 d . . . . .
C4 C 0.4739(5) -0.0663(9) 0.7229(6) 0.0144(10) Uani 1 1 d . . . . .
H4C H 0.543138 -0.078389 0.685919 0.022 Uiso 1 1 calc R U . . .
H4D H 0.454887 -0.256770 0.751183 0.022 Uiso 1 1 calc R U . . .
H4E H 0.499265 0.057854 0.816152 0.022 Uiso 1 1 calc R U . . .
C2 C 0.2797(4) 0.4103(10) 0.3937(6) 0.0119(9) Uani 1 1 d . . . . .
N3 N 0.2480(4) -0.0546(8) 0.5699(5) 0.0103(8) Uani 1 1 d . . . . .
H1 H 0.107(6) 0.361(12) 0.299(7) 0.014(14) Uiso 1 1 d . . . . .
H2 H 0.451(6) 0.341(14) 0.539(7) 0.026(16) Uiso 1 1 d . . . . .

loop_
_atom_site_aniso_label
_atom_site_aniso_U_11
_atom_site_aniso_U_22
_atom_site_aniso_U_33
_atom_site_aniso_U_23
_atom_site_aniso_U_13
_atom_site_aniso_U_12
Sb01 0.00830(12) 0.01082(14) 0.01077(14) -0.0007(3) 0.00347(9) -0.0022(3)
F3 0.0105(14) 0.0208(17) 0.0153(16) 0.0009(12) 0.0049(12) -0.0010(10)
F2 0.0224(14) 0.0215(15) 0.0135(14) -0.0023(11) 0.0084(12) -0.0083(12)
C1 0.015(4) 0.012(3) 0.011(3) 0.003(2) 0.006(3) 0.003(2)
O1 0.0227(17) 0.0130(17) 0.0169(18) 0.0024(13) 0.0121(14) -0.0033(14)
F1 0.0158(16) 0.050(2) 0.035(2) -0.0130(17) 0.0164(16) -0.0170(14)
F4 0.028(2) 0.0104(14) 0.031(2) 0.0005(11) 0.0102(15) -0.0038(11)
N4 0.0080(19) 0.019(2) 0.020(2) 0.0047(17) 0.0026(18) -0.0028(15)
N2 0.0085(18) 0.014(2) 0.015(2) -0.0005(15) 0.0062(15) -0.0023(14)
C3 0.016(4) 0.009(3) 0.010(3) 0.001(2) 0.006(3) 0.003(2)
N1 0.0114(18) 0.013(2) 0.0103(19) 0.0033(15) 0.0027(16) 0.0015(15)
C4 0.010(2) 0.017(3) 0.015(3) 0.0023(17) 0.004(2) 0.0020(17)
C2 0.017(2) 0.009(2) 0.015(3) -0.0034(16) 0.012(2) -0.0008(17)
N3 0.0074(19) 0.010(2) 0.013(2) -0.0008(14) 0.0037(16) 0.0018(13)

loop_
_atom_type_symbol
_atom_type_description
_atom_type_scat_dispersion_real
_atom_type_scat_dispersion_imag
_atom_type_scat_source
C C 0.0033 0.0016 'International Tables Vol C Tables 4.2.6.8 and 6.1.1.4'
H H 0.0000 0.0000 'International Tables Vol C Tables 4.2.6.8 and 6.1.1.4'
F F 0.0171 0.0103 'International Tables Vol C Tables 4.2.6.8 and 6.1.1.4'
N N 0.0061 0.0033 'International Tables Vol C Tables 4.2.6.8 and 6.1.1.4'
O O 0.0106 0.0060 'International Tables Vol C Tables 4.2.6.8 and 6.1.1.4'
Sb Sb -0.5866 1.5461 'International Tables Vol C Tables 4.2.6.8 and 6.1.1.4'

loop_
_geom_angle_atom_site_label_1
_geom_angle_atom_site_label_2
_geom_angle_atom_site_label_3
_geom_angle
_geom_angle_site_symmetry_1
_geom_angle_site_symmetry_3
_geom_angle_publ_flag
F2 Sb01 F3 79.81(12) . . ?
F2 Sb01 F1 80.81(13) . . ?
F1 Sb01 F3 155.79(13) . . ?
F4 Sb01 F3 83.12(11) . . ?
F4 Sb01 F2 92.86(13) . . ?
F4 Sb01 F1 83.50(15) . . ?
N4 C1 N1 119.1(6) . . ?
N4 C1 N3 118.8(6) . . ?
N1 C1 N3 122.1(6) . . ?
C1 N4 H4A 120.0 . . ?
C1 N4 H4B 120.0 . . ?
H4A N4 H4B 120.0 . . ?
C3 N2 C2 122.5(5) . . ?
C3 N2 H2 120(4) . . ?
C2 N2 H2 118(4) . . ?
N2 C3 C4 116.4(6) . . ?
N3 C3 N2 124.0(7) . . ?
N3 C3 C4 119.5(6) . . ?
C1 N1 C2 122.7(5) . . ?
C1 N1 H1 122(4) . . ?
C2 N1 H1 115(4) . . ?
C3 C4 H4C 109.5 . . ?
C3 C4 H4D 109.5 . . ?
C3 C4 H4E 109.5 . . ?
H4C C4 H4D 109.5 . . ?
H4C C4 H4E 109.5 . . ?
H4D C4 H4E 109.5 . . ?
O1 C2 N2 123.6(4) . . ?
O1 C2 N1 123.5(4) . . ?
N1 C2 N2 112.9(4) . . ?
C3 N3 C1 115.7(5) . . ?

loop_
_geom_bond_atom_site_label_1
_geom_bond_atom_site_label_2
_geom_bond_distance
_geom_bond_site_symmetry_2
_geom_bond_publ_flag
Sb01 F3 2.068(3) . ?
Sb01 F2 1.938(3) . ?
Sb01 F1 2.052(3) . ?
Sb01 F4 1.927(3) . ?
C1 N4 1.309(8) . ?
C1 N1 1.352(8) . ?
C1 N3 1.364(8) . ?
O1 C2 1.209(6) . ?
N4 H4A 0.8800 . ?
N4 H4B 0.8800 . ?
N2 C3 1.347(7) . ?
N2 C2 1.384(6) . ?
N2 H2 0.84(7) . ?
C3 C4 1.487(9) . ?
C3 N3 1.308(9) . ?
N1 C2 1.382(6) . ?
N1 H1 0.77(6) . ?
C4 H4C 0.9800 . ?
C4 H4D 0.9800 . ?
C4 H4E 0.9800 . ?

loop_
_geom_torsion_atom_site_label_1
_geom_torsion_atom_site_label_2
_geom_torsion_atom_site_label_3
_geom_torsion_atom_site_label_4
_geom_torsion
_geom_torsion_site_symmetry_1
_geom_torsion_site_symmetry_2
_geom_torsion_site_symmetry_3
_geom_torsion_site_symmetry_4
_geom_torsion_publ_flag
C1 N1 C2 O1 177.5(5) . . . . ?
C1 N1 C2 N2 -1.9(7) . . . . ?
N4 C1 N1 C2 -179.4(5) . . . . ?
N4 C1 N3 C3 179.9(5) . . . . ?
N2 C3 N3 C1 1.2(10) . . . . ?
C3 N2 C2 O1 -177.6(5) . . . . ?
C3 N2 C2 N1 1.7(6) . . . . ?
N1 C1 N3 C3 -1.3(10) . . . . ?
C4 C3 N3 C1 178.7(5) . . . . ?
C2 N2 C3 C4 -179.1(5) . . . . ?
C2 N2 C3 N3 -1.5(9) . . . . ?
N3 C1 N1 C2 1.8(10) . . . . ?
